data_1561626
loop_
_publ_author_name
'Saghatforoush, Lotfali'
'Khoshtarkib, Zeinab'
'Amani, Vahid'
'Bakhtiari, Akbar'
'Hakimi, Mohammad'
'Keypour, Hassan'

_publ_section_title
;
 One-dimensional mercury(II) halide coordination polymers of
 3,6-bis(2-pyridyl)-1,2,4,5-tetrazine ligand: Synthesis, crystal
 structure, spectroscopic and DFT studies
;
_journal_name_full 'Journal of Solid State Chemistry'
_journal_page_first 311
_journal_page_last 319
_journal_paper_doi 10.1016/j.jssc.2015.11.002
_journal_volume 233
_journal_year 2016
_chemical_formula_sum 'C12 H8 Hg2 I4 N6'
_chemical_formula_weight 1145.02
_space_group_IT_number 2
_space_group_name_Hall '-P 1'
_space_group_name_H-M_alt 'P -1'
_symmetry_cell_setting triclinic
_symmetry_space_group_name_H-M 'P -1'
_atom_sites_solution_hydrogens geom
_atom_sites_solution_primary direct
_atom_sites_solution_secondary difmap
_audit_creation_method SHELXL-97
_cell_angle_alpha 86.452(15)
_cell_angle_beta 78.654(14)
_cell_angle_gamma 64.386(12)
_cell_formula_units_Z 1
_cell_length_a 7.2383(12)
_cell_length_b 8.2046(15)
_cell_length_c 9.8317(18)
_cell_measurement_reflns_used 4644
_cell_measurement_temperature 298(2)
_cell_measurement_theta_max 27.00
_cell_measurement_theta_min 2.11
_cell_volume 516.03(17)
_computing_cell_refinement 'Bruker SAINT'
_computing_data_collection 'Bruker APEX II'
_computing_data_reduction 'Bruker SAINT'
_computing_molecular_graphics 'Bruker SHELXTL'
_computing_publication_material 'Bruker SHELXTL'
_computing_structure_refinement 'SHELXL-97 (Sheldrick, 1997)'
_computing_structure_solution 'SHELXS-97 (Sheldrick, 1997)'
_diffrn_ambient_temperature 298(2)
_diffrn_measured_fraction_theta_full 0.996
_diffrn_measured_fraction_theta_max 0.996
_diffrn_measurement_device_type 'Bruker APEX II CCD area detector'
_diffrn_measurement_method 'omega scans'
_diffrn_radiation_monochromator graphite
_diffrn_radiation_source 'fine-focus sealed tube'
_diffrn_radiation_type MoK\a
_diffrn_radiation_wavelength 0.71073
_diffrn_reflns_av_R_equivalents 0.0860
_diffrn_reflns_av_sigmaI/netI 0.0683
_diffrn_reflns_limit_h_max 8
_diffrn_reflns_limit_h_min -9
_diffrn_reflns_limit_k_max 10
_diffrn_reflns_limit_k_min -10
_diffrn_reflns_limit_l_max 12
_diffrn_reflns_limit_l_min -12
_diffrn_reflns_number 4644
_diffrn_reflns_theta_full 26.98
_diffrn_reflns_theta_max 26.98
_diffrn_reflns_theta_min 2.11
_exptl_absorpt_coefficient_mu 20.848
_exptl_absorpt_correction_T_max 0.5145
_exptl_absorpt_correction_T_min 0.5001
_exptl_absorpt_correction_type numerical
_exptl_absorpt_process_details SADABS
_exptl_crystal_colour Violet
_exptl_crystal_density_diffrn 3.685
_exptl_crystal_density_method 'not measured'
_exptl_crystal_description Prism
_exptl_crystal_F_000 494
_exptl_crystal_size_max 0.50
_exptl_crystal_size_mid 0.25
_exptl_crystal_size_min 0.20
_refine_diff_density_max 2.713
_refine_diff_density_min -1.672
_refine_diff_density_rms 0.362
_refine_ls_extinction_coef 0.0149(14)
_refine_ls_extinction_expression Fc^*^=kFc[1+0.001xFc^2^\l^3^/sin(2\q)]^-1/4^
_refine_ls_extinction_method SHELXL
_refine_ls_goodness_of_fit_ref 1.004
_refine_ls_hydrogen_treatment constr
_refine_ls_matrix_type full
_refine_ls_number_parameters 110
_refine_ls_number_reflns 2250
_refine_ls_number_restraints 0
_refine_ls_restrained_S_all 1.004
_refine_ls_R_factor_all 0.0557
_refine_ls_R_factor_gt 0.0495
_refine_ls_shift/su_max 0.004
_refine_ls_shift/su_mean 0.000
_refine_ls_structure_factor_coef Fsqd
_refine_ls_weighting_details 'calc w=1/[\s^2^(Fo^2^)+(0.0966P)^2^+0.0000P] where P=(Fo^2^+2Fc^2^)/3'
_refine_ls_weighting_scheme calc
_refine_ls_wR_factor_gt 0.1362
_refine_ls_wR_factor_ref 0.1401
_reflns_number_gt 1920
_reflns_number_total 2250
_reflns_threshold_expression >2sigma(I)
_cod_data_source_file JSSC-2016-233-311.cif
_cod_data_source_block hgi2
_cod_depositor_comments
;
The following automatic conversions were performed:

data item '_exptl_absorpt_correction_type' value 'Numerical' was
changed to 'numerical' in accordance with the built-in table derived
from the CIF Core dictionary named 'cif_core.dic' version 2.4.5 last
updated on 2014-11-21.

data item '_symmetry_cell_setting' value 'Triclinic' was changed to
'triclinic' in accordance with the built-in table derived from the
CIF Core dictionary named 'cif_core.dic' version 2.4.5 last updated
on 2014-11-21.

Automatic conversion script
Id: cif_fix_values 8369 2020-08-20 11:38:08Z andrius 
;
_cod_original_cell_volume 516.03(16)
_cod_original_sg_symbol_H-M P-1
_cod_database_code 1561626

loop_
_symmetry_equiv_pos_as_xyz
'x, y, z'
'-x, -y, -z'

loop_
_atom_site_label
_atom_site_type_symbol
_atom_site_fract_x
_atom_site_fract_y
_atom_site_fract_z
_atom_site_U_iso_or_equiv
_atom_site_adp_type
_atom_site_occupancy
_atom_site_symmetry_multiplicity
_atom_site_calc_flag
_atom_site_refinement_flags
_atom_site_disorder_assembly
_atom_site_disorder_group
C1 C 0.1332(19) 0.5032(15) 0.2218(14) 0.049(2) Uani 1 1 d . . .
H1 H 0.0900 0.5087 0.1380 0.059 Uiso 1 1 calc R . .
C2 C 0.094(2) 0.6630(16) 0.2867(15) 0.054(3) Uani 1 1 d . . .
H2 H 0.0236 0.7739 0.2481 0.065 Uiso 1 1 calc R . .
C3 C 0.1610(19) 0.6546(16) 0.4084(16) 0.056(3) Uani 1 1 d . . .
H3 H 0.1347 0.7609 0.4534 0.067 Uiso 1 1 calc R . .
C4 C 0.2660(17) 0.4922(15) 0.4649(13) 0.045(2) Uani 1 1 d . . .
H4 H 0.3122 0.4860 0.5478 0.054 Uiso 1 1 calc R . .
C5 C 0.3017(15) 0.3360(13) 0.3947(10) 0.0350(19) Uani 1 1 d . . .
C6 C 0.4075(16) 0.1567(14) 0.4494(10) 0.0357(19) Uani 1 1 d . . .
N1 N 0.2309(14) 0.3411(12) 0.2753(9) 0.0401(18) Uani 1 1 d . . .
N2 N 0.3511(16) 0.0272(13) 0.4231(10) 0.046(2) Uani 1 1 d . . .
N3 N 0.4467(17) -0.1347(12) 0.4771(11) 0.048(2) Uani 1 1 d . . .
Hg1 Hg 0.24221(6) 0.07723(6) 0.15222(5) 0.0504(2) Uani 1 1 d . . .
I1 I -0.16550(12) 0.20766(11) 0.17128(10) 0.0551(3) Uani 1 1 d . . .
I2 I 0.58440(12) -0.23540(10) 0.11549(8) 0.0530(3) Uani 1 1 d . . .

loop_
_atom_site_aniso_label
_atom_site_aniso_U_11
_atom_site_aniso_U_22
_atom_site_aniso_U_33
_atom_site_aniso_U_23
_atom_site_aniso_U_13
_atom_site_aniso_U_12
C1 0.044(6) 0.041(5) 0.058(7) 0.008(5) -0.017(5) -0.012(4)
C2 0.048(6) 0.037(5) 0.077(9) 0.006(5) -0.009(6) -0.018(5)
C3 0.043(6) 0.045(6) 0.084(9) -0.009(6) -0.017(6) -0.020(5)
C4 0.039(5) 0.046(5) 0.053(6) -0.006(5) -0.009(5) -0.021(4)
C5 0.032(4) 0.040(5) 0.036(5) -0.005(4) -0.010(4) -0.016(4)
C6 0.035(5) 0.042(5) 0.030(4) -0.002(4) -0.007(4) -0.015(4)
N1 0.042(5) 0.041(4) 0.034(4) -0.002(3) -0.013(4) -0.011(4)
N2 0.054(5) 0.050(5) 0.044(5) 0.002(4) -0.029(4) -0.024(4)
N3 0.062(6) 0.039(4) 0.053(5) 0.009(4) -0.038(5) -0.019(4)
Hg1 0.0366(3) 0.0490(3) 0.0531(3) -0.0052(2) -0.0093(2) -0.00588(19)
I1 0.0355(4) 0.0508(4) 0.0722(6) -0.0078(4) -0.0094(4) -0.0114(3)
I2 0.0444(4) 0.0440(4) 0.0482(5) 0.0071(3) -0.0028(3) -0.0016(3)

loop_
_atom_type_symbol
_atom_type_description
_atom_type_scat_dispersion_real
_atom_type_scat_dispersion_imag
_atom_type_scat_source
C C 0.0033 0.0016 'International Tables Vol C Tables 4.2.6.8 and 6.1.1.4'
H H 0.0000 0.0000 'International Tables Vol C Tables 4.2.6.8 and 6.1.1.4'
N N 0.0061 0.0033 'International Tables Vol C Tables 4.2.6.8 and 6.1.1.4'
O O 0.0106 0.0060 'International Tables Vol C Tables 4.2.6.8 and 6.1.1.4'
Hg Hg -2.3894 9.2266 'International Tables Vol C Tables 4.2.6.8 and 6.1.1.4'
I I -0.4742 1.8119 'International Tables Vol C Tables 4.2.6.8 and 6.1.1.4'

loop_
_geom_angle_atom_site_label_1
_geom_angle_atom_site_label_2
_geom_angle_atom_site_label_3
_geom_angle
_geom_angle_site_symmetry_1
_geom_angle_site_symmetry_3
N1 C1 C2 122.5(12) . .
N1 C1 H1 118.8 . .
C2 C1 H1 118.8 . .
C3 C2 C1 118.7(12) . .
C3 C2 H2 120.6 . .
C1 C2 H2 120.6 . .
C2 C3 C4 120.9(10) . .
C2 C3 H3 119.6 . .
C4 C3 H3 119.6 . .
C3 C4 C5 117.8(11) . .
C3 C4 H4 121.1 . .
C5 C4 H4 121.1 . .
N1 C5 C4 122.4(10) . .
N1 C5 C6 115.9(8) . .
C4 C5 C6 121.6(9) . .
N3 C6 N2 125.1(10) 2_656 .
N3 C6 C5 116.8(8) 2_656 .
N2 C6 C5 118.1(9) . .
C1 N1 C5 117.6(9) . .
C1 N1 Hg1 115.8(7) . .
C5 N1 Hg1 126.4(7) . .
N3 N2 C6 117.0(9) . .
C6 N3 N2 117.9(9) 2_656 .
N1 Hg1 I1 95.3(2) . .
N1 Hg1 I2 120.8(2) . .
I1 Hg1 I2 140.81(3) . .
N1 Hg1 I2 84.6(2) . 2_655
I1 Hg1 I2 107.31(3) . 2_655
I2 Hg1 I2 91.74(3) . 2_655
Hg1 I2 Hg1 88.26(3) . 2_655

loop_
_geom_bond_atom_site_label_1
_geom_bond_atom_site_label_2
_geom_bond_distance
_geom_bond_site_symmetry_2
C1 N1 1.338(15) .
C1 C2 1.385(17) .
C1 H1 0.9300 .
C2 C3 1.36(2) .
C2 H2 0.9300 .
C3 C4 1.364(18) .
C3 H3 0.9300 .
C4 C5 1.392(13) .
C4 H4 0.9300 .
C5 N1 1.362(13) .
C5 C6 1.460(15) .
C6 N3 1.336(13) 2_656
C6 N2 1.347(13) .
N1 Hg1 2.508(8) .
N2 N3 1.337(14) .
N3 C6 1.336(13) 2_656
Hg1 I1 2.6393(10) .
Hg1 I2 2.6673(10) .
Hg1 I2 3.1421(11) 2_655
I2 Hg1 3.1420(11) 2_655

loop_
_geom_torsion_atom_site_label_1
_geom_torsion_atom_site_label_2
_geom_torsion_atom_site_label_3
_geom_torsion_atom_site_label_4
_geom_torsion
_geom_torsion_site_symmetry_1
_geom_torsion_site_symmetry_2
_geom_torsion_site_symmetry_3
_geom_torsion_site_symmetry_4
N1 C1 C2 C3 1(2) . . . .
C1 C2 C3 C4 0.5(19) . . . .
C2 C3 C4 C5 -0.2(18) . . . .
C3 C4 C5 N1 -1.9(16) . . . .
C3 C4 C5 C6 -178.3(10) . . . .
N1 C5 C6 N3 151.2(10) . . . 2_656
C4 C5 C6 N3 -32.2(15) . . . 2_656
N1 C5 C6 N2 -29.2(14) . . . .
C4 C5 C6 N2 147.5(10) . . . .
C2 C1 N1 C5 -3.1(17) . . . .
C2 C1 N1 Hg1 172.7(10) . . . .
C4 C5 N1 C1 3.5(15) . . . .
C6 C5 N1 C1 -179.9(10) . . . .
C4 C5 N1 Hg1 -171.9(7) . . . .
C6 C5 N1 Hg1 4.7(13) . . . .
N3 C6 N2 N3 1.2(19) 2_656 . . .
C5 C6 N2 N3 -178.4(10) . . . .
C6 N2 N3 C6 -1.1(18) . . . 2_656
C1 N1 Hg1 I1 -55.6(8) . . . .
C5 N1 Hg1 I1 119.9(8) . . . .
C1 N1 Hg1 I2 140.2(8) . . . .
C5 N1 Hg1 I2 -44.4(9) . . . .
C1 N1 Hg1 I2 51.4(8) . . . 2_655
C5 N1 Hg1 I2 -133.2(8) . . . 2_655
N1 Hg1 I2 Hg1 -84.8(3) . . . 2_655
I1 Hg1 I2 Hg1 120.56(5) . . . 2_655
I2 Hg1 I2 Hg1 0.0 2_655 . . 2_655
